data_2204795
loop_
_publ_author_name
'Liu, Xin-Gang'
'Feng, Ya-Qing'
'Wu, Peng'
'Chen, Xue'
'Li, Fei'

_publ_section_title
;
 4-(1,3-Dioxoisoindolin-2-yl)benzaldehyde
;
_journal_issue 12
_journal_name_full 'Acta Crystallographica Section E'
_journal_page_first o2293
_journal_page_last o2294
_journal_paper_doi 10.1107/S1600536804028272
_journal_volume 60
_journal_year 2004
_chemical_formula_iupac 'C15 H9 N O3'
_chemical_formula_moiety 'C15 H9 N O3'
_chemical_formula_sum 'C15 H9 N O3'
_chemical_formula_weight 251.23
_chemical_melting_point .2E-198
_chemical_name_systematic
;
4-(1,3-dioxoisoindolin-2-yl)benzaldehyde
;
_space_group_IT_number 33
_symmetry_cell_setting orthorhombic
_symmetry_space_group_name_Hall 'P 2c -2n'
_symmetry_space_group_name_H-M 'P n a 21'
_cell_angle_alpha 90.00
_cell_angle_beta 90.00
_cell_angle_gamma 90.00
_cell_formula_units_Z 4
_cell_length_a 7.646(3)
_cell_length_b 11.070(4)
_cell_length_c 13.815(4)
_cell_measurement_reflns_used 1004
_cell_measurement_temperature 293(2)
_cell_measurement_theta_max 24.13
_cell_measurement_theta_min 2.36
_cell_volume 1169.3(7)
_computing_cell_refinement SMART
_computing_data_collection 'SMART (Bruker, 1997)'
_computing_data_reduction 'SAINT (Bruker, 1997)'
_computing_molecular_graphics 'SHELXTL (Bruker, 1997)'
_computing_publication_material SHELXTL
_computing_structure_refinement 'SHELXL97 (Sheldrick, 1997)'
_computing_structure_solution 'SHELXS97 (Sheldrick, 1997)'
_diffrn_ambient_temperature 293(2)
_diffrn_measured_fraction_theta_full 0.993
_diffrn_measured_fraction_theta_max 0.993
_diffrn_measurement_device_type 'Bruker SMART CCD area-detector'
_diffrn_measurement_method '\f and \w'
_diffrn_radiation_monochromator graphite
_diffrn_radiation_source 'fine-focus sealed tube'
_diffrn_radiation_type MoK\a
_diffrn_radiation_wavelength 0.71073
_diffrn_reflns_av_R_equivalents 0.0462
_diffrn_reflns_av_sigmaI/netI 0.0334
_diffrn_reflns_limit_h_max 9
_diffrn_reflns_limit_h_min -9
_diffrn_reflns_limit_k_max 13
_diffrn_reflns_limit_k_min -11
_diffrn_reflns_limit_l_max 16
_diffrn_reflns_limit_l_min -17
_diffrn_reflns_number 6256
_diffrn_reflns_theta_full 26.29
_diffrn_reflns_theta_max 26.29
_diffrn_reflns_theta_min 2.36
_diffrn_standards_number 0
_exptl_absorpt_coefficient_mu 0.101
_exptl_absorpt_correction_T_max 0.986
_exptl_absorpt_correction_T_min 0.960
_exptl_absorpt_correction_type multi-scan
_exptl_absorpt_process_details '(SADABS; Bruker, 1997)'
_exptl_crystal_colour colorless
_exptl_crystal_density_diffrn 1.427
_exptl_crystal_density_method 'not measured'
_exptl_crystal_description block
_exptl_crystal_F_000 520
_exptl_crystal_size_max 0.20
_exptl_crystal_size_mid 0.18
_exptl_crystal_size_min 0.14
_refine_diff_density_max 0.155
_refine_diff_density_min -0.202
_refine_ls_extinction_method none
_refine_ls_goodness_of_fit_ref 1.094
_refine_ls_hydrogen_treatment constr
_refine_ls_matrix_type full
_refine_ls_number_parameters 172
_refine_ls_number_reflns 1227
_refine_ls_number_restraints 1
_refine_ls_restrained_S_all 1.094
_refine_ls_R_factor_all 0.0591
_refine_ls_R_factor_gt 0.0372
_refine_ls_shift/su_max 0.001
_refine_ls_shift/su_mean 0.000
_refine_ls_structure_factor_coef Fsqd
_refine_ls_weighting_details 'calc w = 1/[\s^2^(Fo^2^)+(0.0446P)^2^+0.1003P] where P = (Fo^2^+2Fc^2^)/3'
_refine_ls_weighting_scheme calc
_refine_ls_wR_factor_ref 0.0915
_reflns_number_gt 947
_reflns_number_total 1227
_reflns_threshold_expression I>2\s(I)
_cod_data_source_file sj6020.cif
_cod_data_source_block I
_cod_depositor_comments
;
The following automatic conversions were performed:
'_symmetry_cell_setting' value 'Orthorhombic' changed to 'orthorhombic'
according to '/home/saulius/struct/CIF-dictionaries/cif_core.dic'
dictionary named 'cif_core.dic' version 2.4.1 from 2010-06-29.

Automatic conversion script
Id: cif_fix_enum 1527 2010-12-29 10:47:43Z saulius 

The following automatic conversions were performed:

'_symmetry_cell_setting' value 'Orthorhombic' changed to
'orthorhombic' according to
/home/saulius/struct/CIF-dictionaries/cif_core.dic dictionary named
'cif_core.dic' version 2.4.1 from 2010-06-29.

Automatic conversion script
Id: cif_fix_values 1715 2011-07-08 13:25:40Z adriana 
;
_cod_original_sg_symbol_Hall 'p 2c -2n'
_cod_database_code 2204795
_cod_database_fobs_code 2204795

loop_
_symmetry_equiv_pos_as_xyz
'x, y, z'
'-x, -y, z+1/2'
'x+1/2, -y+1/2, z'
'-x+1/2, y+1/2, z+1/2'

loop_
_atom_site_label
_atom_site_fract_x
_atom_site_fract_y
_atom_site_fract_z
_atom_site_U_iso_or_equiv
_atom_site_adp_type
_atom_site_calc_flag
_atom_site_refinement_flags
_atom_site_occupancy
_atom_site_type_symbol
O1 0.1196(3) 1.06929(19) 0.26993(16) 0.0580(6) Uani d . 1 O
O2 0.3641(3) 0.69214(19) 0.27035(16) 0.0571(6) Uani d . 1 O
N1 0.2437(3) 0.8811(2) 0.29607(17) 0.0383(6) Uani d . 1 N
C1 0.1770(4) 0.9753(3) 0.2392(2) 0.0409(7) Uani d . 1 C
C2 0.1926(4) 0.9325(3) 0.1376(2) 0.0397(7) Uani d . 1 C
C3 0.1478(4) 0.9891(3) 0.0519(3) 0.0495(8) Uani d . 1 C
H3 0.0946 1.0646 0.0516 0.059 Uiso calc R 1 H
C4 0.1856(4) 0.9286(4) -0.0339(2) 0.0566(10) Uani d . 1 C
H4 0.1584 0.9647 -0.0928 0.068 Uiso calc R 1 H
C5 0.2622(5) 0.8166(4) -0.0331(2) 0.0569(9) Uani d . 1 C
H5 0.2855 0.7778 -0.0914 0.068 Uiso calc R 1 H
C6 0.3059(4) 0.7599(3) 0.0538(3) 0.0498(7) Uani d . 1 C
H6 0.3582 0.6840 0.0547 0.060 Uiso calc R 1 H
C7 0.2685(3) 0.8202(3) 0.1378(2) 0.0376(7) Uani d . 1 C
C8 0.3002(4) 0.7840(3) 0.2400(2) 0.0391(7) Uani d . 1 C
C9 0.2575(4) 0.8826(3) 0.3991(2) 0.0360(7) Uani d . 1 C
C10 0.1847(4) 0.7895(3) 0.4527(2) 0.0438(8) Uani d . 1 C
H10 0.1232 0.7277 0.4224 0.053 Uiso calc R 1 H
C11 0.2052(4) 0.7904(3) 0.5522(2) 0.0471(7) Uani d . 1 C
H11 0.1560 0.7288 0.5890 0.056 Uiso calc R 1 H
C12 0.2976(4) 0.8812(3) 0.5975(2) 0.0426(8) Uani d . 1 C
C13 0.3681(4) 0.9737(3) 0.5428(2) 0.0472(8) Uani d . 1 C
H13 0.4290 1.0358 0.5732 0.057 Uiso calc R 1 H
C14 0.3487(4) 0.9746(3) 0.4437(2) 0.0447(8) Uani d . 1 C
H14 0.3967 1.0368 0.4071 0.054 Uiso calc R 1 H
C15 0.3234(5) 0.8756(4) 0.7035(3) 0.0663(11) Uani d . 1 C
H15 0.2602 0.8184 0.7382 0.080 Uiso calc R 1 H
O3 0.4206(4) 0.9404(3) 0.74705(19) 0.1001(11) Uani d . 1 O

loop_
_atom_site_aniso_label
_atom_site_aniso_U_11
_atom_site_aniso_U_22
_atom_site_aniso_U_33
_atom_site_aniso_U_12
_atom_site_aniso_U_13
_atom_site_aniso_U_23
O1 0.0761(15) 0.0475(12) 0.0503(13) 0.0158(11) 0.0011(12) -0.0029(12)
O2 0.0729(15) 0.0539(13) 0.0447(13) 0.0225(11) -0.0049(11) -0.0009(12)
N1 0.0392(15) 0.0436(14) 0.0320(14) 0.0042(11) -0.0019(10) -0.0024(12)
C1 0.0393(16) 0.0412(17) 0.0423(19) 0.0017(13) 0.0000(14) 0.0003(15)
C2 0.0317(14) 0.0503(19) 0.0372(16) -0.0019(12) 0.0007(13) 0.0011(16)
C3 0.0480(17) 0.0584(18) 0.0421(18) 0.0023(14) -0.0030(17) 0.0105(17)
C4 0.0514(19) 0.082(3) 0.036(2) -0.0045(18) -0.0049(15) 0.0087(19)
C5 0.060(2) 0.078(3) 0.0323(18) -0.0060(18) 0.0013(15) -0.0082(18)
C6 0.0502(17) 0.0572(17) 0.0421(18) -0.0014(14) 0.0007(17) -0.0091(17)
C7 0.0323(14) 0.0464(18) 0.0343(15) -0.0012(11) -0.0020(13) -0.0025(14)
C8 0.0364(16) 0.0439(18) 0.0371(18) 0.0026(13) -0.0019(14) -0.0064(15)
C9 0.0313(15) 0.0437(17) 0.0329(15) 0.0032(13) 0.0010(11) -0.0030(15)
C10 0.0381(16) 0.0496(18) 0.0437(19) -0.0069(13) -0.0029(14) 0.0009(16)
C11 0.0417(16) 0.0569(19) 0.0426(17) -0.0034(13) 0.0025(17) 0.0080(18)
C12 0.0365(16) 0.057(2) 0.0344(16) 0.0051(15) 0.0005(13) -0.0017(15)
C13 0.0478(17) 0.0547(18) 0.0391(17) -0.0037(14) -0.0021(15) -0.0065(16)
C14 0.0436(18) 0.0486(18) 0.0419(18) -0.0072(14) 0.0017(14) 0.0029(16)
C15 0.059(2) 0.099(3) 0.041(2) -0.001(2) -0.0073(17) -0.001(2)
O3 0.102(2) 0.157(3) 0.0417(17) -0.034(2) -0.0179(16) -0.0032(19)

loop_
_atom_type_symbol
_atom_type_description
_atom_type_scat_dispersion_real
_atom_type_scat_dispersion_imag
_atom_type_scat_source
C C 0.0033 0.0000 'International Tables Vol C Tables 4.2.6.8 and 6.1.1.4'
H H 0.0000 0.0000 'International Tables Vol C Tables 4.2.6.8 and 6.1.1.4'
N N 0.0061 0.0000 'International Tables Vol C Tables 4.2.6.8 and 6.1.1.4'
O O 0.0106 0.0000 'International Tables Vol C Tables 4.2.6.8 and 6.1.1.4'

loop_
_geom_angle_atom_site_label_1
_geom_angle_atom_site_label_2
_geom_angle_atom_site_label_3
_geom_angle
C8 N1 C1 112.1(2)
C8 N1 C9 122.7(3)
C1 N1 C9 125.2(3)
O1 C1 N1 125.3(3)
O1 C1 C2 129.5(3)
N1 C1 C2 105.2(2)
C7 C2 C3 121.2(3)
C7 C2 C1 108.7(3)
C3 C2 C1 130.1(3)
C2 C3 C4 117.4(3)
C2 C3 H3 121.3
C4 C3 H3 121.3
C5 C4 C3 121.1(3)
C5 C4 H4 119.4
C3 C4 H4 119.4
C4 C5 C6 121.0(3)
C4 C5 H5 119.5
C6 C5 H5 119.5
C7 C6 C5 117.4(3)
C7 C6 H6 121.3
C5 C6 H6 121.3
C6 C7 C2 121.9(3)
C6 C7 C8 129.7(3)
C2 C7 C8 108.4(3)
O2 C8 N1 125.7(3)
O2 C8 C7 128.7(3)
N1 C8 C7 105.6(2)
C14 C9 C10 120.9(3)
C14 C9 N1 119.4(3)
C10 C9 N1 119.6(3)
C11 C10 C9 118.7(3)
C11 C10 H10 120.6
C9 C10 H10 120.6
C12 C11 C10 120.9(3)
C12 C11 H11 119.5
C10 C11 H11 119.5
C11 C12 C13 119.5(3)
C11 C12 C15 119.1(3)
C13 C12 C15 121.4(3)
C14 C13 C12 120.4(3)
C14 C13 H13 119.8
C12 C13 H13 119.8
C13 C14 C9 119.5(3)
C13 C14 H14 120.2
C9 C14 H14 120.2
O3 C15 C12 123.8(4)
O3 C15 H15 118.1
C12 C15 H15 118.1

loop_
_geom_bond_atom_site_label_1
_geom_bond_atom_site_label_2
_geom_bond_distance
O1 C1 1.206(3)
O2 C8 1.203(3)
N1 C8 1.394(4)
N1 C1 1.401(4)
N1 C9 1.428(3)
C1 C2 1.487(5)
C2 C7 1.372(4)
C2 C3 1.382(5)
C3 C4 1.392(5)
C3 H3 0.9300
C4 C5 1.371(5)
C4 H4 0.9300
C5 C6 1.396(5)
C5 H5 0.9300
C6 C7 1.369(4)
C6 H6 0.9300
C7 C8 1.487(4)
C9 C14 1.379(4)
C9 C10 1.385(4)
C10 C11 1.383(4)
C10 H10 0.9300
C11 C12 1.379(4)
C11 H11 0.9300
C12 C13 1.381(4)
C12 C15 1.479(4)
C13 C14 1.378(5)
C13 H13 0.9300
C14 H14 0.9300
C15 O3 1.195(4)
C15 H15 0.9300

loop_
_geom_torsion_atom_site_label_1
_geom_torsion_atom_site_label_2
_geom_torsion_atom_site_label_3
_geom_torsion_atom_site_label_4
_geom_torsion
C8 N1 C1 O1 179.9(3)
C9 N1 C1 O1 -1.4(5)
C8 N1 C1 C2 0.3(3)
C9 N1 C1 C2 179.0(2)
O1 C1 C2 C7 179.1(3)
N1 C1 C2 C7 -1.3(3)
O1 C1 C2 C3 0.9(5)
N1 C1 C2 C3 -179.6(3)
C7 C2 C3 C4 -1.1(4)
C1 C2 C3 C4 176.9(3)
C2 C3 C4 C5 0.8(5)
C3 C4 C5 C6 -0.4(5)
C4 C5 C6 C7 0.2(5)
C5 C6 C7 C2 -0.5(4)
C5 C6 C7 C8 -179.5(3)
C3 C2 C7 C6 1.0(4)
C1 C2 C7 C6 -177.4(3)
C3 C2 C7 C8 -179.8(3)
C1 C2 C7 C8 1.8(3)
C1 N1 C8 O2 179.3(3)
C9 N1 C8 O2 0.6(5)
C1 N1 C8 C7 0.7(3)
C9 N1 C8 C7 -178.0(2)
C6 C7 C8 O2 -1.0(5)
C2 C7 C8 O2 179.9(3)
C6 C7 C8 N1 177.6(3)
C2 C7 C8 N1 -1.5(3)
C8 N1 C9 C14 122.7(3)
C1 N1 C9 C14 -55.9(4)
C8 N1 C9 C10 -55.0(4)
C1 N1 C9 C10 126.4(3)
C14 C9 C10 C11 -0.1(4)
N1 C9 C10 C11 177.6(3)
C9 C10 C11 C12 -0.6(5)
C10 C11 C12 C13 1.1(5)
C10 C11 C12 C15 -177.2(3)
C11 C12 C13 C14 -1.0(5)
C15 C12 C13 C14 177.3(3)
C12 C13 C14 C9 0.3(5)
C10 C9 C14 C13 0.2(5)
N1 C9 C14 C13 -177.5(3)
C11 C12 C15 O3 169.4(4)
C13 C12 C15 O3 -8.9(6)

loop_
_cod_related_entry_id
_cod_related_entry_database
_cod_related_entry_code
1 ChemSpider 11464425
